data_7121919
loop_
_publ_author_name
'Zhao, Mengting'
'Yue, Yuxin'
'Liu, Chang'
'Hui, Peiyi'
'He, Song'
'Zhao, Liancheng'
'Zeng, Xianshun'

_publ_section_title
;
 A colorimetric and fluorometric dual-modal sensor for methanol based on a
 functionalized pentacenequinone derivative.
;
_journal_issue 60
_journal_name_full 'Chemical communications (Cambridge, England)'
_journal_page_first 8339
_journal_page_last 8342
_journal_paper_doi 10.1039/c8cc04515a
_journal_volume 54
_journal_year 2018
_chemical_formula_moiety 'C36 H33 N O6, C3 H7 N O'
_chemical_formula_sum 'C39 H40 N2 O7'
_chemical_formula_weight 648.74
_chemical_melting_point 503.15
_chemical_properties_physical Light-sensitive
_space_group_crystal_system triclinic
_space_group_IT_number 1
_space_group_name_Hall 'P 1'
_space_group_name_H-M_alt 'P 1'
_symmetry_space_group_name_Hall 'P 1'
_symmetry_space_group_name_H-M 'P 1'
_atom_sites_solution_hydrogens geom
_atom_sites_solution_primary direct
_audit_creation_date 2018-01-11
_audit_creation_method
;
Olex2 1.2
(compiled 2017.08.10 svn.r3458 for OlexSys, GUI svn.r5381)
;
_audit_update_record
;
2018-03-30 deposited with the CCDC.
2018-07-04 downloaded from the CCDC.
;
_cell_angle_alpha 98.594(19)
_cell_angle_beta 99.03(2)
_cell_angle_gamma 105.311(20)
_cell_formula_units_Z 1
_cell_length_a 7.0350(17)
_cell_length_b 8.4308(18)
_cell_length_c 15.210(4)
_cell_measurement_reflns_used 863
_cell_measurement_temperature 293
_cell_measurement_theta_max 31.8030
_cell_measurement_theta_min 2.6420
_cell_volume 841.9(4)
_computing_molecular_graphics 'Olex2 (Dolomanov et al., 2009)'
_computing_publication_material 'Olex2 (Dolomanov et al., 2009)'
_computing_structure_refinement 'ShelXL (Sheldrick, 2015)'
_computing_structure_solution 'ShelXS (Sheldrick, 2008)'
_diffrn_ambient_temperature 293
_diffrn_detector 'CCD plate'
_diffrn_detector_area_resol_mean 10.42
_diffrn_measured_fraction_theta_full 0.995
_diffrn_measured_fraction_theta_max 0.983
_diffrn_measurement_details
;
List of Runs (angles in degrees, time in seconds):

  # Type    Start    End  Width  t~exp~   \w     \q     \k     \f   Frames
#--------------------------------------------------------------------------
  1  \w    -75.00 120.00   1.00   12.00    --   30.00  54.00 240.00  195
  2  \w    -75.00  30.00   1.00   12.00    --   30.00  54.00   0.00  105
;
_diffrn_measurement_device 'abstract diffractometer'
_diffrn_measurement_device_type 'dtrek-CrysAlisPro-abstract goniometer imported rigaku-d*trek images'
_diffrn_measurement_method '\w scans'
_diffrn_orient_matrix_type 'CrysAlisPro convention (1999,Acta A55,543-557)'
_diffrn_orient_matrix_UB_11 0.0696268000
_diffrn_orient_matrix_UB_12 -0.0288309000
_diffrn_orient_matrix_UB_13 0.0275161000
_diffrn_orient_matrix_UB_21 -0.0251571000
_diffrn_orient_matrix_UB_22 0.0384033000
_diffrn_orient_matrix_UB_23 0.0395272000
_diffrn_orient_matrix_UB_31 -0.0770124000
_diffrn_orient_matrix_UB_32 -0.0749735000
_diffrn_orient_matrix_UB_33 -0.0018029000
_diffrn_radiation_monochromator graphite
_diffrn_radiation_probe x-ray
_diffrn_radiation_type 'Mo K\a'
_diffrn_radiation_wavelength 0.71073
_diffrn_reflns_av_R_equivalents 0.0335
_diffrn_reflns_av_unetI/netI 0.1089
_diffrn_reflns_Laue_measured_fraction_full 0.995
_diffrn_reflns_Laue_measured_fraction_max 0.983
_diffrn_reflns_limit_h_max 9
_diffrn_reflns_limit_h_min -9
_diffrn_reflns_limit_k_max 10
_diffrn_reflns_limit_k_min -7
_diffrn_reflns_limit_l_max 19
_diffrn_reflns_limit_l_min -16
_diffrn_reflns_number 4951
_diffrn_reflns_point_group_measured_fraction_full 0.590
_diffrn_reflns_point_group_measured_fraction_max 0.575
_diffrn_reflns_theta_full 26.000
_diffrn_reflns_theta_max 27.482
_diffrn_reflns_theta_min 2.557
_diffrn_source 'fine-focus sealed X-ray tube'
_diffrn_source_type 'Enhance (Mo) X-ray Source'
_exptl_absorpt_coefficient_mu 0.088
_exptl_absorpt_correction_T_max 1.00000
_exptl_absorpt_correction_T_min 0.42787
_exptl_absorpt_correction_type multi-scan
_exptl_absorpt_process_details
;
CrysAlisPro 1.171.39.7e (Rigaku Oxford Diffraction, 2015)
Empirical absorption correction using spherical harmonics,
 implemented in SCALE3 ABSPACK scaling algorithm.
;
_exptl_crystal_colour 'clear reddish red'
_exptl_crystal_colour_lustre clear
_exptl_crystal_colour_modifier reddish
_exptl_crystal_colour_primary red
_exptl_crystal_density_diffrn 1.276
_exptl_crystal_description block
_exptl_crystal_F_000 342
_exptl_crystal_preparation Luminescent
_exptl_crystal_recrystallization_method 'Re-crystallisation from solvent: N,N-Dimethylformamide'
_exptl_crystal_size_max 0.11
_exptl_crystal_size_mid 0.05
_exptl_crystal_size_min 0.05
_refine_diff_density_max 0.405
_refine_diff_density_min -0.274
_refine_diff_density_rms 0.069
_refine_ls_abs_structure_details
;
 Flack x determined using 241 quotients [(I+)-(I-)]/[(I+)+(I-)]
 (Parsons, Flack and Wagner, Acta Cryst. B69 (2013) 249-259).
;
_refine_ls_abs_structure_Flack 4.9(10)
_refine_ls_extinction_method none
_refine_ls_goodness_of_fit_ref 0.968
_refine_ls_hydrogen_treatment constr
_refine_ls_matrix_type full
_refine_ls_number_parameters 441
_refine_ls_number_reflns 4429
_refine_ls_number_restraints 5
_refine_ls_restrained_S_all 0.967
_refine_ls_R_factor_all 0.1785
_refine_ls_R_factor_gt 0.0852
_refine_ls_shift/su_max 0.000
_refine_ls_shift/su_mean 0.000
_refine_ls_structure_factor_coef Fsqd
_refine_ls_weighting_details 'w=1/[\s^2^(Fo^2^)+(0.1830P)^2^] where P=(Fo^2^+2Fc^2^)/3'
_refine_ls_weighting_scheme calc
_refine_ls_wR_factor_gt 0.2309
_refine_ls_wR_factor_ref 0.3390
_reflns_Friedel_coverage 0.169
_reflns_Friedel_fraction_full 0.185
_reflns_Friedel_fraction_max 0.166
_reflns_number_gt 1912
_reflns_number_total 4429
_reflns_threshold_expression 'I > 2\s(I)'
_cod_data_source_file c8cc04515a3.cif
_cod_data_source_block 3
_cod_depositor_comments 'Adding full bibliography for 7121919.cif.'
_cod_database_code 7121919
_shelx_shelxl_version_number 2016/6
_shelx_space_group_comment
;
The symmetry employed for this shelxl refinement is uniquely defined
by the following loop, which should always be used as a source of
symmetry information in preference to the above space-group names.
They are only intended as comments.
;
_reflns_odcompleteness_completeness 82.12
_reflns_odcompleteness_iscentric 1
_reflns_odcompleteness_theta 32.82
_olex2_refinement_description
;
1. Fixed Uiso
 At 1.2 times of:
  All C(H) groups, All C(H,H) groups
 At 1.5 times of:
  All C(H,H,H) groups, All O(H) groups
2. Rigid bond restraints
 C31, C32
 with sigma for 1-2 distances of 0.001 and sigma for 1-3 distances of 0.001
 C35, C36
 with sigma for 1-2 distances of 0.001 and sigma for 1-3 distances of 0.001
 C36, C35
 with sigma for 1-2 distances of 0.001 and sigma for 1-3 distances of 0.001
3.a Secondary CH2 refined with riding coordinates:
 C29(H29A,H29B), C30(H30A,H30B), C31(H31A,H31B), C33(H33A,H33B), C34(H34A,
 H34B), C35(H35A,H35B)
3.b Aromatic/amide H refined with riding coordinates:
 C1(H1), C2(H2), C3(H3), C4(H4), C7BA(H7BA), C12(H12), C13(H13), C14(H14),
 C15(H15), C25(H25), C27(H27), C28(H28)
3.c Idealised Me refined as rotating group:
 C0AA(H0AA,H0AB,H0AC), C9BA(H9BA,H9BB,H9BC), C32(H32A,H32B,H32C), C36(H36A,
 H36B,H36C)
3.d Idealised tetrahedral OH refined as rotating group:
 O2(H2A), O4(H4A), O5(H5), O7(H7)
;
_olex2_submission_special_instructions 'No special instructions were received'
_oxdiff_exptl_absorpt_empirical_details
;
Empirical correction (ABSPACK) includes:
- Absorption correction using spherical harmonics
- Frame scaling
;
_oxdiff_exptl_absorpt_empirical_full_max 2.285
_oxdiff_exptl_absorpt_empirical_full_min 0.578

loop_
_space_group_symop_operation_xyz
'x, y, z'

loop_
_atom_site_label
_atom_site_type_symbol
_atom_site_fract_x
_atom_site_fract_y
_atom_site_fract_z
_atom_site_U_iso_or_equiv
_atom_site_adp_type
_atom_site_occupancy
_atom_site_site_symmetry_order
_atom_site_calc_flag
_atom_site_refinement_flags_posn
_atom_site_refinement_flags_adp
C0AA C -1.116(3) -0.2787(19) -0.9946(11) 0.101(5) Uani 1 1 d . .
H0AA H -1.148877 -0.198847 -0.952102 0.152 Uiso 1 1 calc GR .
H0AB H -1.188656 -0.390358 -0.990831 0.152 Uiso 1 1 calc GR .
H0AC H -1.153402 -0.260947 -1.055049 0.152 Uiso 1 1 calc GR .
C1 C -1.2407(17) -0.9435(15) -0.5445(8) 0.058(3) Uani 1 1 d . .
H1 H -1.206228 -0.931561 -0.481797 0.069 Uiso 1 1 calc R .
N1 N -1.4286(19) -0.8086(13) -1.1127(7) 0.085(4) Uani 1 1 d . .
O1 O -0.6470(17) -0.3613(13) -0.9171(8) 0.100(3) Uani 1 1 d . .
C2 C -1.3398(16) -1.0984(14) -0.5986(8) 0.056(3) Uani 1 1 d . .
H2 H -1.371860 -1.191476 -0.571802 0.067 Uiso 1 1 calc R .
N2 N -0.8980(14) -0.2569(11) -0.9729(6) 0.059(2) Uani 1 1 d . .
O2 O -0.7224(14) -0.0104(9) -0.3973(5) 0.069(2) Uani 1 1 d . .
H2A H -0.772291 -0.099618 -0.382782 0.103 Uiso 1 1 calc GR .
C3 C -1.3925(16) -1.1191(14) -0.6912(8) 0.059(3) Uani 1 1 d . .
H3 H -1.460275 -1.224998 -0.726583 0.070 Uiso 1 1 calc R .
O3 O -0.8820(12) -0.3251(9) -0.4223(5) 0.063(2) Uani 1 1 d . .
C4 C -1.3430(16) -0.9783(13) -0.7327(8) 0.054(3) Uani 1 1 d . .
H4 H -1.378819 -0.992282 -0.795455 0.065 Uiso 1 1 calc R .
O4 O -1.0492(12) -0.6327(9) -0.4395(4) 0.063(2) Uani 1 1 d . .
H4A H -0.982003 -0.537563 -0.412911 0.094 Uiso 1 1 calc GR .
C5 C -1.2401(14) -0.8171(12) -0.6800(7) 0.045(2) Uani 1 1 d . .
O5 O -0.8876(11) -0.0592(9) -0.7706(5) 0.058(2) Uani 1 1 d . .
H5 H -0.971981 -0.148230 -0.796254 0.087 Uiso 1 1 calc GR .
C6 C -1.1874(14) -0.6703(12) -0.7223(7) 0.045(2) Uani 1 1 d . .
O6 O -1.0464(13) -0.3667(9) -0.7886(5) 0.067(2) Uani 1 1 d . .
C7 C -1.0835(15) -0.5153(12) -0.6656(7) 0.049(3) Uani 1 1 d . .
C7BA C -0.833(2) -0.3727(15) -0.9409(8) 0.071(3) Uani 1 1 d . .
H7BA H -0.927868 -0.468964 -0.935080 0.085 Uiso 1 1 calc R .
O7 O -1.4950(12) -0.5581(10) -0.8169(5) 0.060(2) Uani 1 1 d . .
H7 H -1.561689 -0.514611 -0.849485 0.090 Uiso 1 1 calc GR .
C8 C -1.0145(15) -0.3622(13) -0.7043(7) 0.048(2) Uani 1 1 d . .
C9 C -0.9064(15) -0.1990(13) -0.6446(7) 0.047(2) Uani 1 1 d . .
C9BA C -0.764(2) -0.0964(14) -0.9742(10) 0.084(4) Uani 1 1 d . .
H9BA H -0.816177 -0.054520 -1.025113 0.126 Uiso 1 1 calc GR .
H9BB H -0.633657 -0.108062 -0.979283 0.126 Uiso 1 1 calc GR .
H9BC H -0.751820 -0.019217 -0.918932 0.126 Uiso 1 1 calc GR .
C10 C -0.8485(13) -0.0547(11) -0.6817(7) 0.043(2) Uani 1 1 d . .
C11 C -0.7492(15) 0.1070(13) -0.6231(8) 0.052(3) Uani 1 1 d . .
C12 C -0.6916(16) 0.2508(12) -0.6601(9) 0.059(3) Uani 1 1 d . .
H12 H -0.720412 0.243731 -0.722647 0.070 Uiso 1 1 calc R .
C13 C -0.5887(19) 0.4074(15) -0.6007(12) 0.082(5) Uani 1 1 d . .
H13 H -0.545454 0.502636 -0.624805 0.098 Uiso 1 1 calc R .
C14 C -0.5514(19) 0.4203(15) -0.5059(9) 0.068(3) Uani 1 1 d . .
H14 H -0.491498 0.524767 -0.467682 0.081 Uiso 1 1 calc R .
C15 C -0.6022(17) 0.2819(14) -0.4704(8) 0.061(3) Uani 1 1 d . .
H15 H -0.569077 0.291246 -0.407859 0.073 Uiso 1 1 calc R .
C16 C -0.7060(14) 0.1208(12) -0.5266(7) 0.047(2) Uani 1 1 d . .
C17 C -0.7662(16) -0.0298(13) -0.4885(7) 0.050(3) Uani 1 1 d . .
C18 C -0.8642(14) -0.1881(12) -0.5468(7) 0.043(2) Uani 1 1 d . .
C19 C -0.9267(16) -0.3348(13) -0.5080(7) 0.051(3) Uani 1 1 d . .
C20 C -1.0342(13) -0.4981(12) -0.5690(7) 0.040(2) Uani 1 1 d . .
C21 C -1.0883(15) -0.6377(13) -0.5300(6) 0.048(3) Uani 1 1 d . .
C22 C -1.1913(14) -0.8000(12) -0.5864(7) 0.046(2) Uani 1 1 d . .
C23 C -1.2434(15) -0.6998(12) -0.8243(6) 0.045(2) Uani 1 1 d . .
C24 C -1.3979(15) -0.6463(12) -0.8686(6) 0.041(2) Uani 1 1 d . .
C25 C -1.4581(17) -0.6820(12) -0.9635(6) 0.051(3) Uani 1 1 d . .
H25 H -1.562130 -0.645653 -0.990983 0.062 Uiso 1 1 calc R .
C26 C -1.3612(15) -0.7732(12) -1.0174(6) 0.045(2) Uani 1 1 d . .
C27 C -1.2027(17) -0.8236(14) -0.9741(7) 0.057(3) Uani 1 1 d . .
H27 H -1.132442 -0.879408 -1.008189 0.068 Uiso 1 1 calc R .
C28 C -1.1522(16) -0.7900(13) -0.8815(7) 0.052(3) Uani 1 1 d . .
H28 H -1.050570 -0.829265 -0.854276 0.063 Uiso 1 1 calc R .
C29 C -1.607(2) -0.7720(18) -1.1588(8) 0.085(4) Uani 1 1 d . .
H29A H -1.707525 -0.788772 -1.121325 0.102 Uiso 1 1 calc R .
H29B H -1.662945 -0.853041 -1.215533 0.102 Uiso 1 1 calc R .
C30 C -1.574(3) -0.601(2) -1.1791(13) 0.139(8) Uani 1 1 d . .
H30A H -1.529988 -0.520855 -1.121991 0.167 Uiso 1 1 calc R .
H30B H -1.465605 -0.580950 -1.211959 0.167 Uiso 1 1 calc R .
C31 C -1.747(4) -0.569(3) -1.2315(16) 0.186(11) Uani 1 1 d . U
H31A H -1.700426 -0.513616 -1.279046 0.224 Uiso 1 1 calc R .
H31B H -1.842054 -0.676873 -1.261338 0.224 Uiso 1 1 calc R .
C32 C -1.848(4) -0.478(4) -1.1897(17) 0.210(14) Uani 1 1 d . U
H32A H -1.955294 -0.551414 -1.169914 0.315 Uiso 1 1 calc GR .
H32B H -1.903181 -0.418521 -1.231100 0.315 Uiso 1 1 calc GR .
H32C H -1.758455 -0.399655 -1.138112 0.315 Uiso 1 1 calc GR .
C33 C -1.316(3) -0.889(2) -1.1726(9) 0.100(5) Uani 1 1 d . .
H33A H -1.174394 -0.852525 -1.143666 0.121 Uiso 1 1 calc R .
H33B H -1.328368 -0.850643 -1.229564 0.121 Uiso 1 1 calc R .
C34 C -1.388(3) -1.080(2) -1.1928(11) 0.109(5) Uani 1 1 d . .
H34A H -1.524209 -1.117348 -1.229039 0.131 Uiso 1 1 calc R .
H34B H -1.392845 -1.118647 -1.136025 0.131 Uiso 1 1 calc R .
C35 C -1.247(5) -1.164(4) -1.2462(18) 0.177(11) Uani 1 1 d . U
H35A H -1.108108 -1.116213 -1.213711 0.213 Uiso 1 1 calc R .
H35B H -1.284917 -1.283569 -1.246267 0.213 Uiso 1 1 calc R .
C36 C -1.259(5) -1.143(4) -1.332(2) 0.207(13) Uani 1 1 d . U
H36A H -1.396717 -1.183091 -1.363186 0.310 Uiso 1 1 calc GR .
H36B H -1.181523 -1.204581 -1.361176 0.310 Uiso 1 1 calc GR .
H36C H -1.205853 -1.025841 -1.331952 0.310 Uiso 1 1 calc GR .

loop_
_atom_site_aniso_label
_atom_site_aniso_U_11
_atom_site_aniso_U_22
_atom_site_aniso_U_33
_atom_site_aniso_U_23
_atom_site_aniso_U_13
_atom_site_aniso_U_12
C0AA 0.116(13) 0.074(9) 0.094(11) 0.027(8) -0.026(9) 0.016(8)
C1 0.063(7) 0.069(8) 0.049(6) 0.027(5) 0.013(5) 0.020(6)
N1 0.129(11) 0.085(8) 0.045(5) -0.007(5) -0.008(6) 0.066(8)
O1 0.112(8) 0.098(8) 0.117(8) 0.039(6) 0.019(6) 0.066(7)
C2 0.051(7) 0.055(7) 0.062(7) 0.026(5) 0.015(5) 0.008(5)
N2 0.069(6) 0.046(5) 0.061(6) 0.016(4) 0.001(5) 0.021(4)
O2 0.094(7) 0.051(5) 0.039(4) -0.008(3) -0.005(4) 0.006(4)
C3 0.052(7) 0.053(7) 0.068(8) 0.009(5) 0.014(6) 0.009(5)
O3 0.083(6) 0.056(5) 0.040(4) 0.002(3) 0.000(4) 0.014(4)
C4 0.056(7) 0.045(6) 0.056(6) 0.015(5) 0.006(5) 0.009(5)
O4 0.085(6) 0.066(6) 0.034(4) 0.014(3) 0.012(4) 0.013(5)
C5 0.040(6) 0.043(6) 0.049(6) 0.008(4) -0.002(5) 0.016(4)
O5 0.064(5) 0.053(5) 0.044(4) 0.011(3) -0.008(4) 0.007(4)
C6 0.035(5) 0.050(6) 0.044(5) 0.005(4) 0.001(4) 0.010(4)
O6 0.092(6) 0.051(5) 0.039(4) 0.006(3) -0.006(4) 0.000(4)
C7 0.049(7) 0.045(6) 0.049(6) 0.001(4) -0.003(5) 0.023(5)
C7BA 0.105(11) 0.054(7) 0.052(7) 0.007(5) 0.013(7) 0.023(7)
O7 0.075(5) 0.066(5) 0.043(4) 0.005(3) 0.001(4) 0.036(4)
C8 0.042(6) 0.053(6) 0.043(6) 0.008(4) -0.001(5) 0.009(5)
C9 0.036(6) 0.052(6) 0.039(5) -0.002(4) -0.010(4) 0.008(5)
C9BA 0.088(9) 0.037(6) 0.117(11) 0.024(6) 0.002(8) 0.007(6)
C10 0.029(5) 0.040(6) 0.057(6) 0.011(4) 0.006(4) 0.009(4)
C11 0.031(5) 0.045(6) 0.071(7) -0.001(5) -0.004(5) 0.013(4)
C12 0.051(7) 0.033(6) 0.092(9) 0.010(5) 0.013(6) 0.016(5)
C13 0.057(8) 0.038(7) 0.142(14) 0.020(7) -0.002(8) 0.011(5)
C14 0.071(8) 0.041(7) 0.075(9) -0.007(5) -0.007(7) 0.013(6)
C15 0.058(7) 0.046(7) 0.061(7) -0.011(5) -0.008(6) 0.012(5)
C16 0.035(6) 0.048(6) 0.050(6) 0.000(4) 0.002(5) 0.008(4)
C17 0.054(7) 0.047(6) 0.048(6) 0.005(5) 0.003(5) 0.020(5)
C18 0.031(5) 0.040(5) 0.051(6) 0.002(4) 0.001(4) 0.006(4)
C19 0.058(7) 0.053(7) 0.034(5) 0.007(4) -0.007(5) 0.016(5)
C20 0.028(5) 0.042(5) 0.047(6) 0.007(4) 0.003(4) 0.005(4)
C21 0.050(7) 0.057(7) 0.036(5) 0.009(5) -0.005(5) 0.019(5)
C22 0.036(6) 0.044(6) 0.058(6) 0.014(5) 0.010(5) 0.010(4)
C23 0.052(6) 0.042(6) 0.034(5) 0.000(4) 0.000(5) 0.010(5)
C24 0.063(6) 0.043(5) 0.025(4) 0.014(4) 0.019(4) 0.020(4)
C25 0.072(7) 0.042(5) 0.037(5) 0.004(4) -0.011(5) 0.026(5)
C26 0.065(6) 0.048(5) 0.016(4) 0.000(3) 0.006(4) 0.013(5)
C27 0.065(7) 0.066(7) 0.039(5) -0.003(5) 0.008(5) 0.027(5)
C28 0.058(6) 0.046(6) 0.051(6) 0.008(4) 0.003(5) 0.019(5)
C29 0.128(12) 0.091(10) 0.030(6) 0.009(6) -0.003(7) 0.037(9)
C30 0.166(19) 0.093(13) 0.115(14) 0.007(10) -0.072(13) 0.031(12)
C31 0.23(2) 0.19(2) 0.129(18) -0.038(15) -0.074(15) 0.145(18)
C32 0.118(18) 0.35(4) 0.124(19) -0.06(2) -0.015(14) 0.090(19)
C33 0.143(15) 0.126(15) 0.046(7) 0.016(8) 0.010(8) 0.070(12)
C34 0.154(17) 0.105(13) 0.078(10) 0.019(9) 0.043(11) 0.044(12)
C35 0.25(3) 0.18(2) 0.138(15) 0.025(16) 0.09(2) 0.11(2)
C36 0.26(4) 0.25(4) 0.157(18) 0.07(2) 0.08(2) 0.10(3)

loop_
_atom_type_symbol
_atom_type_description
_atom_type_scat_dispersion_real
_atom_type_scat_dispersion_imag
_atom_type_scat_source
C C 0.0033 0.0016 'International Tables Vol C Tables 4.2.6.8 and 6.1.1.4'
H H 0.0000 0.0000 'International Tables Vol C Tables 4.2.6.8 and 6.1.1.4'
N N 0.0061 0.0033 'International Tables Vol C Tables 4.2.6.8 and 6.1.1.4'
O O 0.0106 0.0060 'International Tables Vol C Tables 4.2.6.8 and 6.1.1.4'

loop_
_geom_angle_atom_site_label_1
_geom_angle_atom_site_label_2
_geom_angle_atom_site_label_3
_geom_angle
C2 C1 C22 118.9(10)
C26 N1 C29 123.9(10)
C26 N1 C33 119.7(10)
C29 N1 C33 116.4(10)
C3 C2 C1 121.6(10)
C7BA N2 C0AA 119.5(10)
C7BA N2 C9BA 121.9(11)
C9BA N2 C0AA 117.8(9)
C2 C3 C4 119.6(11)
C5 C4 C3 120.8(10)
C4 C5 C6 121.3(9)
C22 C5 C4 118.2(9)
C22 C5 C6 120.6(9)
C5 C6 C23 117.2(9)
C7 C6 C5 117.8(9)
C7 C6 C23 124.9(9)
C6 C7 C8 120.7(9)
C6 C7 C20 121.5(9)
C20 C7 C8 117.8(8)
O1 C7BA N2 123.7(12)
O6 C8 C7 122.1(9)
O6 C8 C9 117.2(9)
C9 C8 C7 120.7(9)
C10 C9 C8 120.2(9)
C10 C9 C18 120.7(8)
C18 C9 C8 119.1(9)
O5 C10 C9 122.4(9)
O5 C10 C11 117.2(9)
C9 C10 C11 120.4(10)
C12 C11 C10 120.4(11)
C12 C11 C16 119.7(10)
C16 C11 C10 119.9(10)
C11 C12 C13 119.0(13)
C14 C13 C12 120.8(12)
C15 C14 C13 120.1(11)
C14 C15 C16 121.6(11)
C11 C16 C17 119.4(9)
C15 C16 C11 118.7(10)
C15 C16 C17 122.0(10)
O2 C17 C16 117.2(9)
O2 C17 C18 122.6(9)
C18 C17 C16 120.2(9)
C17 C18 C9 119.4(9)
C17 C18 C19 119.5(9)
C19 C18 C9 121.1(8)
O3 C19 C18 120.5(9)
O3 C19 C20 120.3(9)
C18 C19 C20 119.1(8)
C7 C20 C19 122.2(8)
C21 C20 C7 120.0(9)
C21 C20 C19 117.9(9)
O4 C21 C20 123.9(9)
O4 C21 C22 116.0(9)
C20 C21 C22 120.1(9)
C5 C22 C1 120.9(10)
C5 C22 C21 120.1(9)
C21 C22 C1 119.1(10)
C24 C23 C6 121.8(9)
C24 C23 C28 115.5(8)
C28 C23 C6 122.6(9)
O7 C24 C23 118.7(7)
O7 C24 C25 119.4(8)
C23 C24 C25 121.9(9)
C24 C25 C26 120.1(8)
C25 C26 N1 118.2(8)
C27 C26 N1 123.2(9)
C27 C26 C25 118.6(8)
C28 C27 C26 119.4(9)
C27 C28 C23 124.4(9)
N1 C29 C30 116.1(13)
C31 C30 C29 116.3(19)
C32 C31 C30 120(2)
N1 C33 C34 114.2(14)
C33 C34 C35 113.3(17)
C36 C35 C34 114(2)

loop_
_geom_bond_atom_site_label_1
_geom_bond_atom_site_label_2
_geom_bond_distance
C0AA N2 1.475(18)
C1 C2 1.373(16)
C1 C22 1.438(14)
N1 C26 1.412(12)
N1 C29 1.469(16)
N1 C33 1.499(18)
O1 C7BA 1.276(16)
C2 C3 1.371(15)
N2 C7BA 1.307(14)
N2 C9BA 1.436(14)
O2 C17 1.348(12)
C3 C4 1.415(15)
O3 C19 1.276(11)
C4 C5 1.410(15)
O4 C21 1.353(10)
C5 C6 1.468(14)
C5 C22 1.387(14)
O5 C10 1.329(12)
C6 C7 1.395(14)
C6 C23 1.505(13)
O6 C8 1.259(11)
C7 C8 1.495(15)
C7 C20 1.431(13)
O7 C24 1.379(11)
C8 C9 1.468(14)
C9 C10 1.407(14)
C9 C18 1.454(13)
C10 C11 1.442(14)
C11 C12 1.402(15)
C11 C16 1.432(15)
C12 C13 1.420(18)
C13 C14 1.407(19)
C14 C15 1.345(17)
C15 C16 1.429(15)
C16 C17 1.463(15)
C17 C18 1.418(14)
C18 C19 1.444(14)
C19 C20 1.475(14)
C20 C21 1.388(13)
C21 C22 1.437(14)
C23 C24 1.400(13)
C23 C28 1.408(14)
C24 C25 1.401(12)
C25 C26 1.412(13)
C26 C27 1.400(14)
C27 C28 1.365(13)
C29 C30 1.48(2)
C30 C31 1.46(2)
C31 C32 1.33(3)
C33 C34 1.52(2)
C34 C35 1.62(3)
C35 C36 1.33(3)
